data_7708943
loop_
_publ_author_name
'Wu, Min-Yu'
'Xu, Jing-Xiang'
'Chen, Yi-Hsin'
'Lu, I-Chung'
'Han, Jeng-Liang'
'Lin, Po-Heng'

_publ_section_title
;
 Self-assembled lanthanide-based helixes: synthetic control of the helical
 handedness by chirality of the ligand.
;
_journal_issue 1
_journal_name_full 'Dalton transactions (Cambridge, England : 2003)'
_journal_page_first 69
_journal_page_last 73
_journal_paper_doi 10.1039/d1dt03833h
_journal_volume 51
_journal_year 2021
_chemical_absolute_configuration unk
_chemical_formula_moiety 'C60 H62 N18 O52 S6 Sm4, 6(H2 O)'
_chemical_formula_sum 'C60 H74 N18 O58 S6 Sm4'
_chemical_formula_weight 2769.13
_space_group_crystal_system orthorhombic
_space_group_IT_number 19
_space_group_name_Hall 'P 2ac 2ab'
_space_group_name_H-M_alt 'P 21 21 21'
_atom_sites_solution_hydrogens mixed
_audit_creation_date 2021-05-12
_audit_creation_method
;
Olex2 1.2-ac3
(compiled 2017.02.24 svn.r3390 for Rigaku Oxford Diffraction, GUI svn.r5318)
;
_audit_update_record
;
2021-06-28 deposited with the CCDC.	2021-11-24 downloaded from the CCDC.
;
_cell_angle_alpha 90
_cell_angle_beta 90
_cell_angle_gamma 90
_cell_formula_units_Z 2
_cell_length_a 8.4336(5)
_cell_length_b 17.0920(10)
_cell_length_c 31.8609(19)
_cell_measurement_reflns_used 9851
_cell_measurement_temperature 150(2)
_cell_measurement_theta_max 26.38
_cell_measurement_theta_min 2.77
_cell_volume 4592.7(5)
_computing_cell_refinement 'SAINT V8.40A (?, 2016)'
_computing_data_reduction 'SAINT V8.40A (?, 2016)'
_computing_molecular_graphics 'Olex2 (Dolomanov et al., 2009)'
_computing_publication_material 'Olex2 (Dolomanov et al., 2009)'
_computing_structure_refinement 'XL (Sheldrick, 2008)'
_computing_structure_solution 'SHELXT 2018/2 (Sheldrick, 2018)'
_diffrn_ambient_temperature 150.15
_diffrn_measured_fraction_theta_full 0.998
_diffrn_measured_fraction_theta_max 0.998
_diffrn_measurement_device_type 'Bruker APEX-II CCD'
_diffrn_measurement_method '\f and \w scans'
_diffrn_radiation_type MoK\a
_diffrn_radiation_wavelength 0.71076
_diffrn_reflns_av_R_equivalents 0.0441
_diffrn_reflns_av_unetI/netI 0.0261
_diffrn_reflns_Laue_measured_fraction_full 0.998
_diffrn_reflns_Laue_measured_fraction_max 0.998
_diffrn_reflns_limit_h_max 10
_diffrn_reflns_limit_h_min -10
_diffrn_reflns_limit_k_max 21
_diffrn_reflns_limit_k_min -21
_diffrn_reflns_limit_l_max 39
_diffrn_reflns_limit_l_min -39
_diffrn_reflns_number 71402
_diffrn_reflns_point_group_measured_fraction_full 0.998
_diffrn_reflns_point_group_measured_fraction_max 0.999
_diffrn_reflns_theta_full 25.243
_diffrn_reflns_theta_max 26.393
_diffrn_reflns_theta_min 2.468
_diffrn_standards_number 0
_exptl_absorpt_coefficient_mu 2.777
_exptl_absorpt_correction_T_max 0.7454
_exptl_absorpt_correction_T_min 0.6616
_exptl_absorpt_correction_type multi-scan
_exptl_absorpt_process_details
;
SADABS-2016/2 (Bruker,2016/2) was used for absorption correction.
wR2(int) was 0.0721 before and 0.0582 after correction.
The Ratio of minimum to maximum transmission is 0.8876.
The \l/2 correction factor is Not present.
;
_exptl_crystal_density_diffrn 2.002
_exptl_crystal_description block
_exptl_crystal_F_000 2736
_refine_diff_density_max 1.024
_refine_diff_density_min -1.639
_refine_diff_density_rms 0.323
_refine_ls_abs_structure_details
;
 Refined as an inversion twin.
;
_refine_ls_abs_structure_Flack 0.021(14)
_refine_ls_extinction_method none
_refine_ls_goodness_of_fit_ref 1.351
_refine_ls_hydrogen_treatment mixed
_refine_ls_matrix_type full
_refine_ls_number_parameters 685
_refine_ls_number_reflns 9403
_refine_ls_number_restraints 0
_refine_ls_restrained_S_all 1.351
_refine_ls_R_factor_all 0.0293
_refine_ls_R_factor_gt 0.0274
_refine_ls_shift/su_max 0.001
_refine_ls_shift/su_mean 0.000
_refine_ls_structure_factor_coef Fsqd
_refine_ls_weighting_details 'w=1/[\s^2^(Fo^2^)+(0.0406P)^2^+9.2409P] where P=(Fo^2^+2Fc^2^)/3'
_refine_ls_weighting_scheme calc
_refine_ls_wR_factor_gt 0.0767
_refine_ls_wR_factor_ref 0.0875
_reflns_Friedel_coverage 0.785
_reflns_Friedel_fraction_full 0.999
_reflns_Friedel_fraction_max 1.000
_reflns_number_gt 9327
_reflns_number_total 9403
_reflns_threshold_expression 'I > 2\s(I)'
_cod_data_source_file d1dt03833h2.cif
_cod_data_source_block mo_wcl25_0m_pl
_cod_depositor_comments 'Adding full bibliography for 7708942--7708947.cif.'
_cod_database_code 7708943
_shelx_shelxl_version_number 2018/3
_shelx_space_group_comment
;
The symmetry employed for this shelxl refinement is uniquely defined
by the following loop, which should always be used as a source of
symmetry information in preference to the above space-group names.
They are only intended as comments.
;
_olex2_refinement_description
;
1. Twinned data refinement
 Scales: 0.979(14)
 0.021(14)
2. Fixed Uiso
 At 1.2 times of:
  All C(H) groups, All C(H,H) groups, All N(H) groups
 At 1.5 times of:
  All O(H,H) groups
3.a Free rotating group:
 O27(H27A,H27B), O01U(H01A,H01B), O28(H28C,H28D)
3.b Rotating group:
 O18(H18A,H18B), O17(H17A,H17B), O4(H4A,H4B), O6(H6A,H6B), O5(H5A,H5B)
3.c Ternary CH refined with riding coordinates:
 N4(H4), N1(H1), N7(H7), C9(H9), C29(H29), C19(H19), C27(H27), C7(H7A)
3.d Secondary CH2 refined with riding coordinates:
 C28(H28A,H28B), C18(H18C,H18D)
3.e Aromatic/amide H refined with riding coordinates:
 C3(H3), C23(H23), C15(H15), C5(H5), C13(H13), C25(H25)
;
_olex2_submission_special_instructions 'No special instructions were received'

loop_
_space_group_symop_operation_xyz
'x, y, z'
'-x+1/2, -y, z+1/2'
'x+1/2, -y+1/2, -z'
'-x, y+1/2, -z+1/2'

loop_
_atom_site_label
_atom_site_type_symbol
_atom_site_fract_x
_atom_site_fract_y
_atom_site_fract_z
_atom_site_U_iso_or_equiv
_atom_site_adp_type
_atom_site_occupancy
_atom_site_site_symmetry_order
_atom_site_calc_flag
_atom_site_refinement_flags_posn
_atom_site_refinement_flags_adp
_atom_site_refinement_flags_occupancy
_atom_site_disorder_assembly
_atom_site_disorder_group
Sm2 Sm 0.77929(4) 0.51082(2) 0.07588(2) 0.01083(9) Uani 1 1 d . . . . .
Sm1 Sm 0.67734(4) 0.69417(2) -0.09688(2) 0.01222(10) Uani 1 1 d . . . . .
S2 S 0.2969(2) 0.45279(13) -0.00823(7) 0.0229(4) Uani 1 1 d . . . . .
S3 S 1.2281(3) 0.47031(13) 0.17361(7) 0.0235(4) Uani 1 1 d . . . . .
S1 S 0.3911(3) 0.56101(13) -0.21975(7) 0.0235(4) Uani 1 1 d . . . . .
O3 O 0.5860(7) 0.6372(3) -0.03439(17) 0.0180(12) Uani 1 1 d . . . . .
O18 O 0.9439(7) 0.5033(4) 0.01345(18) 0.0222(13) Uani 1 1 d . . . . .
H18A H 1.000691 0.501071 0.032834 0.033 Uiso 1 1 d GR . . . .
H18B H 1.002532 0.524261 -0.007906 0.033 Uiso 1 1 d GR . . . .
O12 O 0.5837(7) 0.4457(4) 0.11258(17) 0.0186(12) Uani 1 1 d . . . . .
O15 O 0.9939(7) 0.6016(3) 0.08786(16) 0.0185(12) Uani 1 1 d . . . . .
O14 O 0.6569(7) 0.6021(3) 0.02971(16) 0.0170(12) Uani 1 1 d . . . . .
O2 O 0.3942(6) 0.6962(4) -0.09877(17) 0.0180(11) Uani 1 1 d . . . . .
O17 O 0.6410(7) 0.6038(4) 0.12135(18) 0.0212(13) Uani 1 1 d . . . . .
H17A H 0.622306 0.582566 0.146632 0.032 Uiso 1 1 d GR . . . .
H17B H 0.575545 0.646676 0.132112 0.032 Uiso 1 1 d GR . . . .
O11 O 0.1818(7) 0.7426(4) -0.1324(2) 0.0232(13) Uani 1 1 d . . . . .
O9 O 1.0552(9) 0.3936(5) -0.2617(2) 0.0425(19) Uani 1 1 d . . . . .
O13 O 0.8787(7) 0.3828(3) 0.07659(18) 0.0171(11) Uani 1 1 d . . . . .
O25 O 0.6562(8) 0.1715(4) 0.0855(2) 0.0288(14) Uani 1 1 d . . . . .
O4 O 0.8815(7) 0.7094(4) -0.14965(19) 0.0243(13) Uani 1 1 d . . . . .
H4A H 0.962319 0.675386 -0.145514 0.036 Uiso 1 1 d GR . . . .
H4B H 0.864579 0.673845 -0.174504 0.036 Uiso 1 1 d GR . . . .
O26 O 0.7434(8) 0.2575(4) 0.04178(19) 0.0271(14) Uani 1 1 d . . . . .
O1 O 0.7392(7) 0.5636(3) -0.11008(16) 0.0173(11) Uani 1 1 d . . . . .
O6 O 0.9211(7) 0.6643(4) -0.0587(2) 0.0244(13) Uani 1 1 d . . . . .
H6A H 0.967360 0.716264 -0.063465 0.037 Uiso 1 1 d GR . . . .
H6B H 0.975378 0.626779 -0.071656 0.037 Uiso 1 1 d GR . . . .
O7 O 1.0094(9) 0.5018(4) -0.0797(2) 0.0357(16) Uani 1 1 d . . . . .
O22 O 0.1067(7) 0.1992(4) 0.04573(19) 0.0258(13) Uani 1 1 d . . . . .
O16 O 1.1120(7) 0.6849(3) 0.13219(17) 0.0173(11) Uani 1 1 d . . . . .
O8 O 1.1932(8) 0.4899(5) -0.1262(2) 0.0416(19) Uani 1 1 d . . . . .
O10 O 0.8442(9) 0.4405(5) -0.2914(2) 0.0353(17) Uani 1 1 d . . . . .
O24 O 0.9290(12) 0.1239(5) 0.2133(2) 0.050(2) Uani 1 1 d . . . . .
O19 O 0.6420(9) 0.3714(5) 0.1847(2) 0.0363(17) Uani 1 1 d . . . . .
O23 O 1.1074(11) 0.2050(5) 0.2357(2) 0.046(2) Uani 1 1 d . . . . .
O21 O 0.1974(9) 0.1365(4) 0.0998(2) 0.0346(16) Uani 1 1 d . . . . .
O20 O 0.4848(14) 0.2809(6) 0.2021(3) 0.069(3) Uani 1 1 d . . . . .
N4 N 0.5980(7) 0.4496(4) 0.0177(2) 0.0106(12) Uani 1 1 d . . . . .
H4 H 0.632750 0.395250 0.010545 0.013 Uiso 1 1 calc R . . . .
O5 O 0.7156(8) 0.8021(4) -0.04832(17) 0.0264(13) Uani 1 1 d . . . . .
H5A H 0.729132 0.784372 -0.022427 0.040 Uiso 1 1 d GR . . . .
H5B H 0.631652 0.833462 -0.048587 0.040 Uiso 1 1 d GR . . . .
N1 N 0.5470(8) 0.6568(4) -0.1700(2) 0.0151(13) Uani 1 1 d . . . . .
H1 H 0.617957 0.675962 -0.192911 0.018 Uiso 1 1 calc R . . . .
N7 N 0.9286(7) 0.4969(4) 0.14738(19) 0.0129(12) Uani 1 1 d . . . . .
H7 H 0.856628 0.474002 0.169096 0.015 Uiso 1 1 calc R . . . .
N2 N 1.0520(9) 0.4955(5) -0.1164(2) 0.0224(15) Uani 1 1 d . . . . .
N8 N 0.7435(8) 0.2271(4) 0.0768(2) 0.0209(14) Uani 1 1 d . . . . .
N5 N 0.5387(9) 0.3259(5) 0.1762(2) 0.0266(18) Uani 1 1 d . . . . .
N3 N 0.9300(9) 0.4298(5) -0.2601(2) 0.0267(17) Uani 1 1 d . . . . .
N6 N 0.1932(8) 0.1941(4) 0.0762(2) 0.0228(14) Uani 1 1 d . . . . .
N9 N 1.0055(11) 0.1854(5) 0.2106(2) 0.0292(18) Uani 1 1 d . . . . .
C9 C 0.3904(9) 0.6950(5) -0.1747(2) 0.0160(15) Uani 1 1 d . . . . .
H9 H 0.406486 0.746010 -0.189401 0.019 Uiso 1 1 calc R . . . .
C10 C 0.3162(9) 0.7117(4) -0.1322(2) 0.0152(15) Uani 1 1 d . . . . .
C28 C 1.1316(11) 0.5595(5) 0.1911(3) 0.0204(17) Uani 1 1 d . . . . .
H28A H 1.094355 0.553667 0.220426 0.024 Uiso 1 1 calc R . . . .
H28B H 1.206298 0.604073 0.189813 0.024 Uiso 1 1 calc R . . . .
C17 C 0.4361(9) 0.4499(5) 0.0357(2) 0.0146(15) Uani 1 1 d . . . . .
C4 C 0.8832(11) 0.4639(5) -0.2208(3) 0.0232(18) Uani 1 1 d . . . . .
C29 C 0.9923(9) 0.5733(4) 0.1620(2) 0.0145(15) Uani 1 1 d . . . . .
H29 H 0.907216 0.601125 0.177947 0.017 Uiso 1 1 calc R . . . .
C3 C 0.9846(10) 0.4625(5) -0.1875(3) 0.0213(18) Uani 1 1 d . . . . .
H3 H 1.086564 0.439344 -0.190162 0.026 Uiso 1 1 calc R . . . .
C18 C 0.4444(9) 0.4852(5) -0.0453(2) 0.0178(16) Uani 1 1 d . . . . .
H18C H 0.463241 0.444471 -0.066846 0.021 Uiso 1 1 calc R . . . .
H18D H 0.409109 0.533663 -0.059516 0.021 Uiso 1 1 calc R . . . .
C6 C 0.6836(10) 0.5317(4) -0.1803(2) 0.0169(16) Uani 1 1 d . . . . .
C19 C 0.5962(8) 0.5004(5) -0.0199(2) 0.0135(14) Uani 1 1 d . . . . .
H19 H 0.688974 0.485855 -0.037850 0.016 Uiso 1 1 calc R . . . .
C27 C 1.0649(9) 0.4426(4) 0.1390(2) 0.0138(15) Uani 1 1 d . . . . .
H27 H 1.100587 0.452057 0.109488 0.017 Uiso 1 1 calc R . . . .
C16 C 0.4118(9) 0.3821(5) 0.0655(2) 0.0142(15) Uani 1 1 d . . . . .
C23 C 0.8758(11) 0.2095(5) 0.1434(3) 0.0215(18) Uani 1 1 d . . . . .
H23 H 0.830350 0.158659 0.144626 0.026 Uiso 1 1 calc R . . . .
C15 C 0.3147(9) 0.3195(5) 0.0569(2) 0.0164(15) Uani 1 1 d . . . . .
H15 H 0.259463 0.317220 0.030964 0.020 Uiso 1 1 calc R . . . .
C22 C 0.8469(10) 0.2579(5) 0.1093(2) 0.0165(16) Uani 1 1 d . . . . .
C30 C 1.0379(9) 0.6230(4) 0.1242(2) 0.0121(14) Uani 1 1 d . . . . .
C20 C 0.6146(9) 0.5864(5) -0.0072(2) 0.0137(15) Uani 1 1 d . . . . .
C14 C 0.2967(9) 0.2591(4) 0.0863(2) 0.0153(15) Uani 1 1 d . . . . .
C7 C 0.5256(10) 0.5718(5) -0.1751(3) 0.0177(16) Uani 1 1 d . . . . .
H7A H 0.472447 0.550632 -0.149428 0.021 Uiso 1 1 calc R . . . .
C5 C 0.7314(10) 0.4990(5) -0.2175(2) 0.0217(17) Uani 1 1 d . . . . .
H5 H 0.662539 0.499802 -0.241099 0.026 Uiso 1 1 calc R . . . .
C11 C 0.4926(9) 0.3874(5) 0.1052(2) 0.0154(15) Uani 1 1 d . . . . .
C13 C 0.3707(10) 0.2615(5) 0.1245(3) 0.0195(17) Uani 1 1 d . . . . .
H13 H 0.357088 0.220273 0.144231 0.023 Uiso 1 1 calc R . . . .
C25 C 1.0381(10) 0.3119(5) 0.1743(2) 0.0175(16) Uani 1 1 d . . . . .
H25 H 1.104519 0.329110 0.196565 0.021 Uiso 1 1 calc R . . . .
C26 C 1.0069(10) 0.3598(5) 0.1414(2) 0.0148(15) Uani 1 1 d . . . . .
C2 C 0.9370(9) 0.4952(5) -0.1497(2) 0.0176(16) Uani 1 1 d . . . . .
C12 C 0.4666(10) 0.3257(5) 0.1340(2) 0.0178(16) Uani 1 1 d . . . . .
C8 C 0.2755(11) 0.6440(5) -0.2019(3) 0.0216(17) Uani 1 1 d . . . . .
C21 C 0.9085(9) 0.3358(4) 0.1066(2) 0.0134(15) Uani 1 1 d . . . . .
C1 C 0.7843(10) 0.5307(4) -0.1440(2) 0.0142(14) Uani 1 1 d . . . . .
C24 C 0.9712(11) 0.2362(5) 0.1752(3) 0.0212(18) Uani 1 1 d . . . . .
O27 O 0.6930(8) 0.7659(3) 0.03272(18) 0.0217(13) Uani 1 1 d . . . . .
H27A H 0.663150 0.718802 0.039412 0.033 Uiso 1 1 d G . . . .
H27B H 0.756673 0.783894 0.051907 0.033 Uiso 1 1 d G . . . .
O01U O 0.7133(10) 0.2617(5) 0.2691(2) 0.0418(18) Uani 1 1 d . . . . .
H01A H 0.656978 0.282470 0.249164 0.063 Uiso 1 1 d G . . . .
H01B H 0.686122 0.212936 0.272312 0.063 Uiso 1 1 d G . . . .
O28 O 0.4310(8) 0.1410(4) 0.0152(2) 0.0275(14) Uani 1 1 d . . . . .
H28C H 0.524288 0.142332 0.024472 0.041 Uiso 1 1 d G . . . .
H28D H 0.431972 0.170747 -0.007040 0.041 Uiso 1 1 d G . . . .
H8A H 0.158(17) 0.655(8) -0.217(4) 0.06(4) Uiso 1 1 d . . . . .
H8B H 0.168(13) 0.629(6) -0.188(3) 0.02(2) Uiso 1 1 d . . . . .
H17 H 0.413(10) 0.497(5) 0.054(3) 0.01(2) Uiso 1 1 d . . . . .

loop_
_atom_site_aniso_label
_atom_site_aniso_U_11
_atom_site_aniso_U_22
_atom_site_aniso_U_33
_atom_site_aniso_U_23
_atom_site_aniso_U_13
_atom_site_aniso_U_12
Sm2 0.01310(17) 0.01048(16) 0.00892(16) 0.00080(13) -0.00239(13) -0.00070(13)
Sm1 0.01349(17) 0.01306(17) 0.01011(17) 0.00023(14) -0.00119(14) 0.00129(14)
S2 0.0120(9) 0.0335(11) 0.0233(10) 0.0076(8) -0.0055(8) -0.0014(8)
S3 0.0172(9) 0.0259(10) 0.0275(11) -0.0070(8) -0.0077(8) 0.0025(8)
S1 0.0222(10) 0.0256(11) 0.0228(11) -0.0109(8) -0.0072(8) 0.0041(9)
O3 0.025(3) 0.020(3) 0.009(3) 0.005(2) 0.000(2) 0.002(2)
O18 0.017(3) 0.031(3) 0.019(3) -0.002(3) 0.003(2) 0.001(3)
O12 0.017(3) 0.025(3) 0.014(3) -0.001(2) 0.001(2) -0.008(2)
O15 0.024(3) 0.022(3) 0.009(3) 0.002(2) -0.003(2) -0.006(2)
O14 0.025(3) 0.017(3) 0.008(2) 0.000(2) -0.007(2) 0.002(2)
O2 0.016(2) 0.028(3) 0.010(2) 0.000(2) 0.000(2) 0.002(2)
O17 0.028(4) 0.020(3) 0.015(3) 0.003(2) 0.003(2) 0.007(3)
O11 0.011(3) 0.028(3) 0.031(3) -0.006(3) -0.005(2) 0.004(2)
O9 0.029(4) 0.061(5) 0.038(4) -0.015(4) 0.010(3) 0.016(4)
O13 0.028(3) 0.012(2) 0.012(3) 0.002(2) -0.005(2) 0.003(2)
O25 0.027(3) 0.026(3) 0.033(4) -0.005(3) 0.001(3) -0.011(3)
O4 0.016(3) 0.035(4) 0.022(3) 0.002(3) -0.003(2) 0.002(3)
O26 0.030(4) 0.031(3) 0.020(3) -0.003(3) -0.008(3) -0.005(3)
O1 0.022(3) 0.016(3) 0.013(3) -0.002(2) -0.001(2) 0.000(2)
O6 0.021(3) 0.021(3) 0.031(3) -0.002(3) -0.007(3) 0.007(2)
O7 0.045(4) 0.042(4) 0.019(3) 0.001(3) -0.005(3) 0.020(3)
O22 0.024(3) 0.029(3) 0.025(3) -0.002(3) -0.001(2) -0.007(3)
O16 0.023(3) 0.012(3) 0.018(3) 0.002(2) 0.000(2) -0.007(2)
O8 0.020(3) 0.080(6) 0.025(3) 0.007(4) -0.008(3) -0.003(4)
O10 0.033(4) 0.053(5) 0.019(3) -0.014(3) -0.005(3) 0.010(3)
O24 0.088(7) 0.029(4) 0.033(4) 0.019(3) -0.007(4) -0.014(4)
O19 0.039(4) 0.042(4) 0.028(4) 0.003(3) -0.014(3) -0.010(3)
O23 0.082(6) 0.036(4) 0.021(3) 0.008(3) -0.020(4) 0.006(4)
O21 0.042(4) 0.014(3) 0.048(4) 0.006(3) 0.000(4) -0.009(3)
O20 0.088(7) 0.086(7) 0.033(5) 0.030(5) -0.020(5) -0.048(6)
N4 0.008(3) 0.011(3) 0.014(3) 0.002(2) -0.001(2) 0.001(2)
O5 0.043(4) 0.020(3) 0.016(3) -0.001(2) -0.007(3) 0.005(3)
N1 0.017(3) 0.015(3) 0.014(3) -0.001(3) 0.001(3) 0.003(3)
N7 0.014(3) 0.011(3) 0.013(3) -0.002(2) 0.005(2) 0.000(3)
N2 0.024(4) 0.024(4) 0.019(3) 0.000(3) -0.005(3) 0.006(3)
N8 0.019(3) 0.017(3) 0.027(4) -0.008(3) 0.001(3) 0.001(3)
N5 0.021(4) 0.039(5) 0.020(4) 0.008(3) -0.001(3) -0.002(3)
N3 0.022(4) 0.037(4) 0.021(4) -0.007(3) 0.004(3) -0.001(3)
N6 0.022(3) 0.021(3) 0.025(3) -0.008(3) 0.013(3) -0.008(3)
N9 0.053(5) 0.020(4) 0.015(3) 0.000(3) -0.002(3) 0.003(4)
C9 0.016(3) 0.020(4) 0.012(3) -0.001(3) -0.003(3) 0.002(3)
C10 0.013(3) 0.015(4) 0.018(4) 0.001(3) -0.001(3) -0.002(3)
C28 0.033(5) 0.015(4) 0.014(4) 0.002(3) -0.007(3) -0.001(3)
C17 0.014(3) 0.018(4) 0.012(3) 0.005(3) 0.000(3) -0.001(3)
C4 0.027(4) 0.027(4) 0.016(4) -0.004(3) 0.004(3) 0.000(4)
C29 0.017(4) 0.007(3) 0.019(4) -0.001(3) -0.003(3) 0.000(3)
C3 0.018(4) 0.022(4) 0.024(4) -0.001(3) 0.001(3) 0.003(3)
C18 0.019(4) 0.020(4) 0.014(4) -0.002(3) -0.007(3) 0.003(3)
C6 0.018(4) 0.017(4) 0.016(4) 0.000(3) 0.001(3) 0.000(3)
C19 0.012(3) 0.020(4) 0.009(3) -0.001(3) -0.003(3) 0.001(3)
C27 0.016(4) 0.013(4) 0.013(4) -0.001(3) 0.002(3) -0.001(3)
C16 0.017(4) 0.016(4) 0.009(3) 0.001(3) -0.002(3) 0.000(3)
C23 0.032(5) 0.010(4) 0.022(4) 0.003(3) 0.007(3) -0.003(3)
C15 0.014(4) 0.021(4) 0.014(3) -0.003(3) 0.003(3) -0.001(3)
C22 0.021(4) 0.015(4) 0.014(4) -0.003(3) -0.001(3) 0.003(3)
C30 0.010(3) 0.009(3) 0.017(4) -0.003(3) -0.003(3) 0.000(3)
C20 0.009(3) 0.017(4) 0.015(4) 0.003(3) 0.003(3) 0.000(3)
C14 0.013(4) 0.012(3) 0.021(4) -0.004(3) 0.005(3) -0.001(3)
C7 0.018(4) 0.017(4) 0.017(4) -0.005(3) 0.001(3) 0.001(3)
C5 0.021(4) 0.028(4) 0.016(4) -0.002(3) 0.002(3) -0.004(4)
C11 0.015(4) 0.017(4) 0.014(4) -0.004(3) -0.002(3) -0.001(3)
C13 0.015(4) 0.021(4) 0.022(4) 0.005(3) 0.004(3) 0.002(3)
C25 0.024(4) 0.015(4) 0.014(4) -0.003(3) -0.002(3) 0.004(3)
C26 0.016(4) 0.013(4) 0.015(4) -0.004(3) -0.002(3) 0.001(3)
C2 0.020(4) 0.017(4) 0.016(4) 0.000(3) -0.004(3) -0.005(3)
C12 0.017(4) 0.025(4) 0.012(4) 0.000(3) 0.005(3) -0.002(3)
C8 0.020(4) 0.024(4) 0.021(4) -0.009(3) -0.009(3) 0.000(4)
C21 0.016(4) 0.012(3) 0.013(4) -0.004(3) 0.003(3) 0.001(3)
C1 0.017(4) 0.012(3) 0.013(3) 0.002(3) 0.003(3) -0.001(3)
C24 0.032(5) 0.013(4) 0.018(4) 0.002(3) 0.003(4) 0.003(3)
O27 0.025(3) 0.022(3) 0.018(3) -0.004(2) -0.005(3) 0.003(3)
O01U 0.048(5) 0.051(5) 0.026(4) -0.002(3) -0.007(3) 0.001(4)
O28 0.025(3) 0.036(4) 0.022(3) -0.010(3) -0.006(3) 0.010(3)

loop_
_atom_type_symbol
_atom_type_description
_atom_type_scat_dispersion_real
_atom_type_scat_dispersion_imag
_atom_type_scat_source
C C 0.0033 0.0016 'International Tables Vol C Tables 4.2.6.8 and 6.1.1.4'
H H 0.0000 0.0000 'International Tables Vol C Tables 4.2.6.8 and 6.1.1.4'
N N 0.0061 0.0033 'International Tables Vol C Tables 4.2.6.8 and 6.1.1.4'
O O 0.0106 0.0060 'International Tables Vol C Tables 4.2.6.8 and 6.1.1.4'
S S 0.1246 0.1234 'International Tables Vol C Tables 4.2.6.8 and 6.1.1.4'
Sm Sm -0.1638 3.4418 'International Tables Vol C Tables 4.2.6.8 and 6.1.1.4'

loop_
_geom_angle_atom_site_label_1
_geom_angle_atom_site_label_2
_geom_angle_atom_site_label_3
_geom_angle
_geom_angle_site_symmetry_1
_geom_angle_site_symmetry_3
_geom_angle_publ_flag
O18 Sm2 H18A 18.8 . . ?
O18 Sm2 O17 142.3(2) . . ?
O18 Sm2 N4 74.55(19) . . ?
O18 Sm2 N7 115.69(19) . . ?
O12 Sm2 O18 143.0(2) . . ?
O12 Sm2 H18A 147.1 . . ?
O12 Sm2 O15 139.95(19) . . ?
O12 Sm2 O14 108.6(2) . . ?
O12 Sm2 O17 70.9(2) . . ?
O12 Sm2 O13 78.5(2) . . ?
O12 Sm2 N4 75.4(2) . . ?
O12 Sm2 N7 81.9(2) . . ?
O15 Sm2 O18 74.62(19) . . ?
O15 Sm2 H18A 62.4 . . ?
O15 Sm2 O17 81.1(2) . . ?
O15 Sm2 N4 143.71(18) . . ?
O15 Sm2 N7 63.87(19) . . ?
O14 Sm2 O18 77.1(2) . . ?
O14 Sm2 H18A 91.8 . . ?
O14 Sm2 O15 90.1(2) . . ?
O14 Sm2 O17 74.54(18) . . ?
O14 Sm2 N4 64.66(19) . . ?
O14 Sm2 N7 143.84(19) . . ?
O17 Sm2 H18A 141.2 . . ?
O17 Sm2 N4 113.6(2) . . ?
O17 Sm2 N7 76.85(19) . . ?
O13 Sm2 O18 75.8(2) . . ?
O13 Sm2 H18A 69.6 . . ?
O13 Sm2 O15 109.3(2) . . ?
O13 Sm2 O14 140.67(19) . . ?
O13 Sm2 O17 140.5(2) . . ?
O13 Sm2 N4 80.94(19) . . ?
O13 Sm2 N7 74.58(19) . . ?
N4 Sm2 H18A 91.3 . . ?
N7 Sm2 H18A 96.9 . . ?
N7 Sm2 N4 149.42(19) . . ?
O3 Sm1 O2 72.5(2) . . ?
O3 Sm1 O4 150.2(2) . . ?
O3 Sm1 O6 76.5(2) . . ?
O3 Sm1 O16 132.4(2) . 3_465 ?
O3 Sm1 O5 79.5(2) . . ?
O3 Sm1 N1 120.6(2) . . ?
O2 Sm1 O4 133.77(19) . . ?
O2 Sm1 O6 149.0(2) . . ?
O2 Sm1 O16 75.4(2) . 3_465 ?
O2 Sm1 O5 97.9(2) . . ?
O2 Sm1 N1 64.4(2) . . ?
O4 Sm1 O6 76.7(2) . . ?
O4 Sm1 O5 105.4(2) . . ?
O4 Sm1 N1 73.2(2) . . ?
O1 Sm1 O3 80.18(19) . . ?
O1 Sm1 O2 103.5(2) . . ?
O1 Sm1 O4 79.5(2) . . ?
O1 Sm1 O6 72.7(2) . . ?
O1 Sm1 O16 141.82(18) . 3_465 ?
O1 Sm1 O5 144.4(2) . . ?
O1 Sm1 N1 72.76(19) . . ?
O6 Sm1 N1 137.4(2) . . ?
O16 Sm1 O4 75.3(2) 3_465 . ?
O16 Sm1 O6 127.0(2) 3_465 . ?
O16 Sm1 O5 71.17(19) 3_465 . ?
O16 Sm1 N1 72.7(2) 3_465 . ?
O5 Sm1 O6 74.3(2) . . ?
O5 Sm1 N1 142.8(2) . . ?
C18 S2 C17 93.9(3) . . ?
C28 S3 C27 93.7(4) . . ?
C8 S1 C7 90.6(4) . . ?
C20 O3 Sm1 144.3(5) . . ?
Sm2 O18 H18A 72.9 . . ?
Sm2 O18 H18B 153.9 . . ?
H18A O18 H18B 106.0 . . ?
C11 O12 Sm2 135.3(5) . . ?
C30 O15 Sm2 123.2(5) . . ?
C20 O14 Sm2 124.1(5) . . ?
C10 O2 Sm1 122.5(5) . . ?
Sm2 O17 H17A 110.6 . . ?
Sm2 O17 H17B 164.2 . . ?
H17A O17 H17B 83.6 . . ?
C21 O13 Sm2 131.8(5) . . ?
Sm1 O4 H4A 111.4 . . ?
Sm1 O4 H4B 112.3 . . ?
H4A O4 H4B 80.4 . . ?
C1 O1 Sm1 129.9(5) . . ?
Sm1 O6 H6A 93.9 . . ?
Sm1 O6 H6B 110.5 . . ?
H6A O6 H6B 112.0 . . ?
C30 O16 Sm1 137.8(5) . 3_565 ?
Sm2 N4 H4 111.2 . . ?
C17 N4 Sm2 105.2(4) . . ?
C17 N4 H4 111.2 . . ?
C19 N4 Sm2 110.2(4) . . ?
C19 N4 H4 111.2 . . ?
C19 N4 C17 107.6(6) . . ?
Sm1 O5 H5A 110.5 . . ?
Sm1 O5 H5B 110.2 . . ?
H5A O5 H5B 108.6 . . ?
Sm1 N1 H1 108.4 . . ?
C9 N1 Sm1 110.6(4) . . ?
C9 N1 H1 108.4 . . ?
C7 N1 Sm1 112.7(5) . . ?
C7 N1 H1 108.4 . . ?
C7 N1 C9 108.3(6) . . ?
Sm2 N7 H7 110.3 . . ?
C29 N7 Sm2 111.5(4) . . ?
C29 N7 H7 110.3 . . ?
C29 N7 C27 108.8(6) . . ?
C27 N7 Sm2 105.7(4) . . ?
C27 N7 H7 110.3 . . ?
O7 N2 O8 122.1(7) . . ?
O7 N2 C2 120.4(7) . . ?
O8 N2 C2 117.5(7) . . ?
O25 N8 C22 118.5(7) . . ?
O26 N8 O25 121.9(7) . . ?
O26 N8 C22 119.6(7) . . ?
O19 N5 O20 121.9(8) . . ?
O19 N5 C12 120.5(7) . . ?
O20 N5 C12 117.5(8) . . ?
O9 N3 O10 123.0(8) . . ?
O9 N3 C4 118.5(8) . . ?
O10 N3 C4 118.5(8) . . ?
O22 N6 O21 123.9(7) . . ?
O22 N6 C14 118.9(7) . . ?
O21 N6 C14 117.2(7) . . ?
O24 N9 C24 117.4(8) . . ?
O23 N9 O24 123.6(8) . . ?
O23 N9 C24 119.0(8) . . ?
N1 C9 H9 108.1 . . ?
N1 C9 C10 111.1(6) . . ?
N1 C9 C8 111.3(7) . . ?
C10 C9 H9 108.1 . . ?
C10 C9 C8 110.1(7) . . ?
C8 C9 H9 108.1 . . ?
O2 C10 C9 119.5(7) . . ?
O11 C10 O2 123.9(7) . . ?
O11 C10 C9 116.6(7) . . ?
S3 C28 H28A 110.4 . . ?
S3 C28 H28B 110.4 . . ?
H28A C28 H28B 108.6 . . ?
C29 C28 S3 106.9(5) . . ?
C29 C28 H28A 110.4 . . ?
C29 C28 H28B 110.4 . . ?
S2 C17 H17 107(5) . . ?
N4 C17 S2 107.2(5) . . ?
N4 C17 C16 111.4(6) . . ?
N4 C17 H17 114(5) . . ?
C16 C17 S2 114.5(6) . . ?
C16 C17 H17 103(5) . . ?
C3 C4 N3 119.9(8) . . ?
C3 C4 C5 121.1(8) . . ?
C5 C4 N3 119.0(8) . . ?
N7 C29 C28 109.6(6) . . ?
N7 C29 H29 108.6 . . ?
N7 C29 C30 109.5(6) . . ?
C28 C29 H29 108.6 . . ?
C28 C29 C30 112.1(7) . . ?
C30 C29 H29 108.6 . . ?
C4 C3 H3 120.4 . . ?
C4 C3 C2 119.1(8) . . ?
C2 C3 H3 120.4 . . ?
S2 C18 H18C 110.5 . . ?
S2 C18 H18D 110.5 . . ?
H18C C18 H18D 108.6 . . ?
C19 C18 S2 106.4(5) . . ?
C19 C18 H18C 110.5 . . ?
C19 C18 H18D 110.5 . . ?
C5 C6 C7 122.7(7) . . ?
C5 C6 C1 121.3(7) . . ?
C1 C6 C7 116.1(7) . . ?
N4 C19 C18 109.6(6) . . ?
N4 C19 H19 108.0 . . ?
N4 C19 C20 110.3(6) . . ?
C18 C19 H19 108.0 . . ?
C20 C19 C18 112.7(6) . . ?
C20 C19 H19 108.0 . . ?
S3 C27 H27 107.4 . . ?
N7 C27 S3 108.0(5) . . ?
N7 C27 H27 107.4 . . ?
C26 C27 S3 117.3(6) . . ?
C26 C27 N7 108.9(6) . . ?
C26 C27 H27 107.4 . . ?
C15 C16 C17 123.5(7) . . ?
C15 C16 C11 120.5(7) . . ?
C11 C16 C17 116.0(7) . . ?
C22 C23 H23 120.6 . . ?
C24 C23 H23 120.6 . . ?
C24 C23 C22 118.9(8) . . ?
C16 C15 H15 119.9 . . ?
C16 C15 C14 120.3(7) . . ?
C14 C15 H15 119.9 . . ?
C23 C22 N8 116.6(7) . . ?
C23 C22 C21 122.6(7) . . ?
C21 C22 N8 120.8(7) . . ?
O15 C30 C29 119.1(6) . . ?
O16 C30 O15 125.0(7) . . ?
O16 C30 C29 115.8(7) . . ?
O3 C20 O14 123.6(7) . . ?
O3 C20 C19 117.7(7) . . ?
O14 C20 C19 118.7(7) . . ?
C15 C14 N6 118.8(7) . . ?
C13 C14 N6 119.7(7) . . ?
C13 C14 C15 121.5(7) . . ?
S1 C7 H7A 108.7 . . ?
N1 C7 S1 105.2(6) . . ?
N1 C7 C6 110.7(7) . . ?
N1 C7 H7A 108.7 . . ?
C6 C7 S1 114.6(6) . . ?
C6 C7 H7A 108.7 . . ?
C4 C5 H5 119.9 . . ?
C6 C5 C4 120.1(8) . . ?
C6 C5 H5 119.9 . . ?
O12 C11 C16 119.7(7) . . ?
O12 C11 C12 123.6(7) . . ?
C12 C11 C16 116.7(7) . . ?
C14 C13 H13 120.7 . . ?
C14 C13 C12 118.7(8) . . ?
C12 C13 H13 120.7 . . ?
C26 C25 H25 120.3 . . ?
C26 C25 C24 119.4(8) . . ?
C24 C25 H25 120.3 . . ?
C25 C26 C27 123.1(7) . . ?
C25 C26 C21 122.2(7) . . ?
C21 C26 C27 114.6(7) . . ?
C3 C2 N2 116.6(7) . . ?
C3 C2 C1 122.8(7) . . ?
C1 C2 N2 120.6(7) . . ?
C11 C12 N5 121.8(7) . . ?
C13 C12 N5 115.9(7) . . ?
C13 C12 C11 122.3(7) . . ?
S1 C8 H8A 118(7) . . ?
S1 C8 H8B 115(6) . . ?
C9 C8 S1 106.1(6) . . ?
C9 C8 H8A 134(7) . . ?
C9 C8 H8B 116(6) . . ?
H8A C8 H8B 57(8) . . ?
O13 C21 C22 124.0(7) . . ?
O13 C21 C26 120.7(7) . . ?
C22 C21 C26 115.3(7) . . ?
O1 C1 C6 120.0(7) . . ?
O1 C1 C2 124.3(7) . . ?
C2 C1 C6 115.6(7) . . ?
C23 C24 N9 119.4(8) . . ?
C23 C24 C25 121.6(8) . . ?
C25 C24 N9 119.0(8) . . ?
H27A O27 H27B 109.5 . . ?
H01A O01U H01B 109.5 . . ?
H28C O28 H28D 105.2 . . ?

loop_
_geom_bond_atom_site_label_1
_geom_bond_atom_site_label_2
_geom_bond_distance
_geom_bond_site_symmetry_2
_geom_bond_publ_flag
Sm2 O18 2.429(6) . ?
Sm2 H18A 2.3227 . ?
Sm2 O12 2.308(6) . ?
Sm2 O15 2.414(6) . ?
Sm2 O14 2.380(5) . ?
Sm2 O17 2.446(6) . ?
Sm2 O13 2.342(5) . ?
Sm2 N4 2.620(6) . ?
Sm2 N7 2.614(6) . ?
Sm1 O3 2.346(5) . ?
Sm1 O2 2.389(5) . ?
Sm1 O4 2.421(6) . ?
Sm1 O1 2.330(6) . ?
Sm1 O6 2.443(6) . ?
Sm1 O16 2.417(5) 3_465 ?
Sm1 O5 2.430(6) . ?
Sm1 N1 2.653(7) . ?
S2 C17 1.828(8) . ?
S2 C18 1.803(8) . ?
S3 C28 1.816(9) . ?
S3 C27 1.827(8) . ?
S1 C7 1.829(9) . ?
S1 C8 1.813(9) . ?
O3 C20 1.250(10) . ?
O18 H18A 0.7822 . ?
O18 H18B 0.9139 . ?
O12 C11 1.281(10) . ?
O15 C30 1.269(9) . ?
O14 C20 1.259(10) . ?
O2 C10 1.278(9) . ?
O17 H17A 0.8975 . ?
O17 H17B 0.9796 . ?
O11 C10 1.251(10) . ?
O9 N3 1.225(11) . ?
O13 C21 1.276(9) . ?
O25 N8 1.234(9) . ?
O4 H4A 0.9057 . ?
O4 H4B 1.0083 . ?
O26 N8 1.231(10) . ?
O1 C1 1.275(9) . ?
O6 H6A 0.9813 . ?
O6 H6B 0.8907 . ?
O7 N2 1.227(9) . ?
O22 N6 1.217(10) . ?
O16 C30 1.256(9) . ?
O8 N2 1.235(10) . ?
O10 N3 1.245(10) . ?
O24 N9 1.236(12) . ?
O19 N5 1.199(11) . ?
O23 N9 1.221(11) . ?
O21 N6 1.240(10) . ?
O20 N5 1.216(11) . ?
N4 H4 1.0000 . ?
N4 C17 1.482(10) . ?
N4 C19 1.481(9) . ?
O5 H5A 0.8864 . ?
O5 H5B 0.8876 . ?
N1 H1 1.0000 . ?
N1 C9 1.481(10) . ?
N1 C7 1.473(10) . ?
N7 H7 1.0000 . ?
N7 C29 1.486(9) . ?
N7 C27 1.501(10) . ?
N2 C2 1.438(10) . ?
N8 C22 1.452(10) . ?
N5 C12 1.474(11) . ?
N3 C4 1.437(11) . ?
N6 C14 1.448(10) . ?
N9 C24 1.451(11) . ?
C9 H9 1.0000 . ?
C9 C10 1.518(11) . ?
C9 C8 1.565(11) . ?
C28 H28A 0.9900 . ?
C28 H28B 0.9900 . ?
C28 C29 1.516(11) . ?
C17 C16 1.512(10) . ?
C17 H17 1.01(9) . ?
C4 C3 1.363(13) . ?
C4 C5 1.418(12) . ?
C29 H29 1.0000 . ?
C29 C30 1.522(11) . ?
C3 H3 0.9500 . ?
C3 C2 1.387(12) . ?
C18 H18C 0.9900 . ?
C18 H18D 0.9900 . ?
C18 C19 1.537(10) . ?
C6 C7 1.508(11) . ?
C6 C5 1.371(11) . ?
C6 C1 1.436(11) . ?
C19 H19 1.0000 . ?
C19 C20 1.532(11) . ?
C27 H27 1.0000 . ?
C27 C26 1.500(11) . ?
C16 C15 1.374(11) . ?
C16 C11 1.438(10) . ?
C23 H23 0.9500 . ?
C23 C22 1.386(11) . ?
C23 C24 1.374(13) . ?
C15 H15 0.9500 . ?
C15 C14 1.402(11) . ?
C22 C21 1.432(11) . ?
C14 C13 1.370(12) . ?
C7 H7A 1.0000 . ?
C5 H5 0.9500 . ?
C11 C12 1.416(11) . ?
C13 H13 0.9500 . ?
C13 C12 1.397(12) . ?
C25 H25 0.9500 . ?
C25 C26 1.356(12) . ?
C25 C24 1.412(12) . ?
C26 C21 1.443(11) . ?
C2 C1 1.435(11) . ?
C8 H8A 1.12(15) . ?
C8 H8B 1.04(11) . ?
O27 H27A 0.8699 . ?
O27 H27B 0.8699 . ?
O01U H01A 0.8688 . ?
O01U H01B 0.8706 . ?
O28 H28C 0.8411 . ?
O28 H28D 0.8712 . ?

loop_
_geom_torsion_atom_site_label_1
_geom_torsion_atom_site_label_2
_geom_torsion_atom_site_label_3
_geom_torsion_atom_site_label_4
_geom_torsion
_geom_torsion_site_symmetry_1
_geom_torsion_site_symmetry_2
_geom_torsion_site_symmetry_3
_geom_torsion_site_symmetry_4
_geom_torsion_publ_flag
Sm2 O12 C11 C16 -45.6(11) . . . . ?
Sm2 O12 C11 C12 133.8(7) . . . . ?
Sm2 O15 C30 O16 -157.4(6) . . . . ?
Sm2 O15 C30 C29 19.3(9) . . . . ?
Sm2 O14 C20 O3 -162.4(6) . . . . ?
Sm2 O14 C20 C19 17.9(9) . . . . ?
Sm2 O13 C21 C22 126.3(7) . . . . ?
Sm2 O13 C21 C26 -52.2(10) . . . . ?
Sm2 N4 C17 S2 153.9(3) . . . . ?
Sm2 N4 C17 C16 -80.1(6) . . . . ?
Sm2 N4 C19 C18 -156.4(5) . . . . ?
Sm2 N4 C19 C20 -31.7(6) . . . . ?
Sm2 N7 C29 C28 -155.6(5) . . . . ?
Sm2 N7 C29 C30 -32.4(7) . . . . ?
Sm2 N7 C27 S3 148.7(3) . . . . ?
Sm2 N7 C27 C26 -82.8(6) . . . . ?
Sm1 O3 C20 O14 109.5(10) . . . . ?
Sm1 O3 C20 C19 -70.7(11) . . . . ?
Sm1 O2 C10 O11 -151.0(6) . . . . ?
Sm1 O2 C10 C9 26.6(9) . . . . ?
Sm1 O1 C1 C6 -61.3(9) . . . . ?
Sm1 O1 C1 C2 115.0(7) . . . . ?
Sm1 O16 C30 O15 13.3(13) 3_565 . . . ?
Sm1 O16 C30 C29 -163.5(5) 3_565 . . . ?
Sm1 N1 C9 C10 -26.1(7) . . . . ?
Sm1 N1 C9 C8 -149.1(5) . . . . ?
Sm1 N1 C7 S1 165.8(3) . . . . ?
Sm1 N1 C7 C6 -69.9(7) . . . . ?
S2 C17 C16 C15 11.7(10) . . . . ?
S2 C17 C16 C11 -166.0(6) . . . . ?
S2 C18 C19 N4 27.9(7) . . . . ?
S2 C18 C19 C20 -95.4(7) . . . . ?
S3 C28 C29 N7 31.6(8) . . . . ?
S3 C28 C29 C30 -90.2(7) . . . . ?
S3 C27 C26 C25 18.0(11) . . . . ?
S3 C27 C26 C21 -164.7(6) . . . . ?
O12 C11 C12 N5 2.6(13) . . . . ?
O12 C11 C12 C13 -177.8(8) . . . . ?
O9 N3 C4 C3 6.6(14) . . . . ?
O9 N3 C4 C5 -173.6(9) . . . . ?
O25 N8 C22 C23 18.8(11) . . . . ?
O25 N8 C22 C21 -158.4(7) . . . . ?
O26 N8 C22 C23 -162.3(8) . . . . ?
O26 N8 C22 C21 20.5(11) . . . . ?
O7 N2 C2 C3 -159.0(8) . . . . ?
O7 N2 C2 C1 23.9(12) . . . . ?
O22 N6 C14 C15 -11.0(10) . . . . ?
O22 N6 C14 C13 167.0(7) . . . . ?
O8 N2 C2 C3 21.4(12) . . . . ?
O8 N2 C2 C1 -155.6(8) . . . . ?
O10 N3 C4 C3 -171.0(9) . . . . ?
O10 N3 C4 C5 8.8(13) . . . . ?
O24 N9 C24 C23 -10.0(13) . . . . ?
O24 N9 C24 C25 170.5(9) . . . . ?
O19 N5 C12 C11 -12.5(13) . . . . ?
O19 N5 C12 C13 167.9(9) . . . . ?
O23 N9 C24 C23 169.8(9) . . . . ?
O23 N9 C24 C25 -9.7(13) . . . . ?
O21 N6 C14 C15 169.8(7) . . . . ?
O21 N6 C14 C13 -12.2(11) . . . . ?
O20 N5 C12 C11 164.4(10) . . . . ?
O20 N5 C12 C13 -15.2(13) . . . . ?
N4 C17 C16 C15 -110.2(8) . . . . ?
N4 C17 C16 C11 72.1(9) . . . . ?
N4 C19 C20 O3 -167.0(6) . . . . ?
N4 C19 C20 O14 12.8(9) . . . . ?
N1 C9 C10 O2 3.5(10) . . . . ?
N1 C9 C10 O11 -178.7(7) . . . . ?
N1 C9 C8 S1 -4.2(8) . . . . ?
N7 C29 C30 O15 11.7(10) . . . . ?
N7 C29 C30 O16 -171.3(6) . . . . ?
N7 C27 C26 C25 -105.1(9) . . . . ?
N7 C27 C26 C21 72.2(8) . . . . ?
N2 C2 C1 O1 -0.7(12) . . . . ?
N2 C2 C1 C6 175.8(7) . . . . ?
N8 C22 C21 O13 0.1(12) . . . . ?
N8 C22 C21 C26 178.7(7) . . . . ?
N3 C4 C3 C2 -179.5(8) . . . . ?
N3 C4 C5 C6 179.7(8) . . . . ?
N6 C14 C13 C12 -178.3(7) . . . . ?
C9 N1 C7 S1 43.0(7) . . . . ?
C9 N1 C7 C6 167.3(6) . . . . ?
C10 C9 C8 S1 -127.9(6) . . . . ?
C28 S3 C27 N7 -9.1(6) . . . . ?
C28 S3 C27 C26 -132.6(6) . . . . ?
C28 C29 C30 O15 133.5(7) . . . . ?
C28 C29 C30 O16 -49.5(9) . . . . ?
C17 S2 C18 C19 -5.6(6) . . . . ?
C17 N4 C19 C18 -42.2(8) . . . . ?
C17 N4 C19 C20 82.5(7) . . . . ?
C17 C16 C15 C14 -179.4(7) . . . . ?
C17 C16 C11 O12 -2.8(11) . . . . ?
C17 C16 C11 C12 177.8(7) . . . . ?
C4 C3 C2 N2 -176.9(8) . . . . ?
C4 C3 C2 C1 0.1(13) . . . . ?
C29 N7 C27 S3 28.9(7) . . . . ?
C29 N7 C27 C26 157.4(6) . . . . ?
C3 C4 C5 C6 -0.5(13) . . . . ?
C3 C2 C1 O1 -177.5(8) . . . . ?
C3 C2 C1 C6 -1.1(11) . . . . ?
C18 S2 C17 N4 -17.6(6) . . . . ?
C18 S2 C17 C16 -141.7(6) . . . . ?
C18 C19 C20 O3 -44.1(9) . . . . ?
C18 C19 C20 O14 135.7(7) . . . . ?
C19 N4 C17 S2 36.5(7) . . . . ?
C19 N4 C17 C16 162.5(6) . . . . ?
C27 S3 C28 C29 -12.4(6) . . . . ?
C27 N7 C29 C28 -39.5(8) . . . . ?
C27 N7 C29 C30 83.8(7) . . . . ?
C27 C26 C21 O13 1.1(11) . . . . ?
C27 C26 C21 C22 -177.6(7) . . . . ?
C16 C15 C14 N6 179.9(7) . . . . ?
C16 C15 C14 C13 2.0(12) . . . . ?
C16 C11 C12 N5 -178.0(7) . . . . ?
C16 C11 C12 C13 1.6(12) . . . . ?
C23 C22 C21 O13 -176.9(8) . . . . ?
C23 C22 C21 C26 1.7(11) . . . . ?
C15 C16 C11 O12 179.5(7) . . . . ?
C15 C16 C11 C12 0.0(11) . . . . ?
C15 C14 C13 C12 -0.4(12) . . . . ?
C22 C23 C24 N9 -178.5(8) . . . . ?
C22 C23 C24 C25 0.9(13) . . . . ?
C14 C13 C12 N5 178.2(7) . . . . ?
C14 C13 C12 C11 -1.5(12) . . . . ?
C7 S1 C8 C9 24.6(6) . . . . ?
C7 N1 C9 C10 97.9(8) . . . . ?
C7 N1 C9 C8 -25.2(9) . . . . ?
C7 C6 C5 C4 178.2(8) . . . . ?
C7 C6 C1 O1 -0.9(10) . . . . ?
C7 C6 C1 C2 -177.6(7) . . . . ?
C5 C4 C3 C2 0.7(14) . . . . ?
C5 C6 C7 S1 8.6(11) . . . . ?
C5 C6 C7 N1 -110.1(9) . . . . ?
C5 C6 C1 O1 177.9(8) . . . . ?
C5 C6 C1 C2 1.2(11) . . . . ?
C11 C16 C15 C14 -1.7(12) . . . . ?
C25 C26 C21 O13 178.5(8) . . . . ?
C25 C26 C21 C22 -0.2(11) . . . . ?
C26 C25 C24 N9 179.9(8) . . . . ?
C26 C25 C24 C23 0.5(13) . . . . ?
C8 S1 C7 N1 -39.7(6) . . . . ?
C8 S1 C7 C6 -161.4(7) . . . . ?
C8 C9 C10 O2 127.2(8) . . . . ?
C8 C9 C10 O11 -54.9(9) . . . . ?
C1 C6 C7 S1 -172.6(6) . . . . ?
C1 C6 C7 N1 68.7(9) . . . . ?
C1 C6 C5 C4 -0.5(12) . . . . ?
C24 C23 C22 N8 -179.2(8) . . . . ?
C24 C23 C22 C21 -2.1(13) . . . . ?
C24 C25 C26 C27 176.3(8) . . . . ?
C24 C25 C26 C21 -0.9(12) . . . . ?

loop_
_twin_individual_id
_twin_individual_mass_fraction_refined
1 0.979(14)
2 0.021(14)
